data_1531640
loop_
_publ_author_name
'Ke, Y.-X.'
'Li, J.M.'
'Zhang, Y.-G.'
'Lu, S.-M.'
'Lei, Z.-B.'

_publ_section_title
;
 Synthesis and structure of a 3-rings antimony germanate: Sb2 Ge3 O9
;
_journal_name_full 'Solid State Sciences'
_journal_page_first 803
_journal_page_last 806
_journal_volume 4
_journal_year 2002
_chemical_formula_sum 'Ge3 O9 Sb2'
_chemical_name_systematic '(Ge O)3 (Sb O3)2'
_space_group_IT_number 176
_symmetry_space_group_name_Hall '-P 6c'
_symmetry_space_group_name_H-M 'P 63/m'
_cell_angle_alpha 90
_cell_angle_beta 90
_cell_angle_gamma 120
_cell_formula_units_Z 2
_cell_length_a 7.0823
_cell_length_b 7.0823
_cell_length_c 9.5621
_cell_volume 415.368
_citation_journal_id_ASTM SSSCFJ
_cod_data_source_file Ke_SSSCFJ_2002_941.cif
_cod_data_source_block Ge3O9Sb2
_cod_original_cell_volume 415.3676
_cod_database_code 1531640

loop_
_symmetry_equiv_pos_as_xyz
x,y,z
x-y,x,z+1/2
-y,x-y,z
-x,-y,z+1/2
-x+y,-x,z
y,-x+y,z+1/2
-x,-y,-z
-x+y,-x,-z-1/2
y,-x+y,-z
x,y,-z-1/2
x-y,x,-z
-y,x-y,-z-1/2

loop_
_atom_site_label
_atom_site_type_symbol
_atom_site_fract_x
_atom_site_fract_y
_atom_site_fract_z
_atom_site_occupancy
_atom_site_U_iso_or_equiv
Ge1 Ge+4 0.7953 0.084 0.75 1 0.0
O1 O-2 0.6673 0.1012 0.8994 1 0.0
Sb1 Sb+3 0.6667 0.3333 0.0146 1 0.0
O2 O-2 0.7398 0.8109 0.75 1 0.0
